data_4080592
loop_
_publ_author_name
'Krishnan, Deepa'
'Wu, Meiyi'
'Chiang, Minyi'
'Li, Yongxin'
'Leung, Pak-Hing'
'Pullarkat, Sumod A.'

_publ_section_title
;
 N-Heterocyclic Carbene C,S Palladium(II) \p-Allyl Complexes: Synthesis,
 Characterization, and Catalytic Application In Allylic Amination
 Reactions
;
_journal_issue 8
_journal_name_full Organometallics
_journal_page_first 2389
_journal_paper_doi 10.1021/om400110t
_journal_volume 32
_journal_year 2013
_chemical_absolute_configuration ad
_chemical_formula_moiety 'C28 H29 N2 Pd S, B F4'
_chemical_formula_sum 'C28 H29 B F4 N2 Pd S'
_chemical_formula_weight 618.80
_chemical_name_systematic
; 
 ? 
;
_space_group_IT_number 19
_symmetry_cell_setting orthorhombic
_symmetry_space_group_name_Hall 'P 2ac 2ab'
_symmetry_space_group_name_H-M 'P 21 21 21'
_atom_sites_solution_hydrogens geom
_atom_sites_solution_primary direct
_atom_sites_solution_secondary difmap
_audit_creation_method SHELXL-97
_cell_angle_alpha 90.00
_cell_angle_beta 90.00
_cell_angle_gamma 90.00
_cell_formula_units_Z 4
_cell_length_a 8.3349(12)
_cell_length_b 17.001(2)
_cell_length_c 18.996(3)
_cell_measurement_reflns_used 4671
_cell_measurement_temperature 103(2)
_cell_measurement_theta_max 23.12
_cell_measurement_theta_min 2.40
_cell_volume 2691.8(7)
_computing_cell_refinement 'Bruker SAINT'
_computing_data_collection 'Bruker APEX2'
_computing_data_reduction 'Bruker SAINT'
_computing_molecular_graphics 'Bruker SHELXTL'
_computing_publication_material 'Bruker SHELXTL'
_computing_structure_refinement 'SHELXL-97 (Sheldrick, 2008)'
_computing_structure_solution 'SHELXS-97 (Sheldrick, 2008)'
_diffrn_ambient_temperature 103(2)
_diffrn_measured_fraction_theta_full 0.989
_diffrn_measured_fraction_theta_max 0.989
_diffrn_measurement_device_type 'Bruker APEX-II CCD'
_diffrn_measurement_method '\f and \w scans'
_diffrn_radiation_monochromator graphite
_diffrn_radiation_source 'fine-focus sealed tube'
_diffrn_radiation_type MoK\a
_diffrn_radiation_wavelength 0.71073
_diffrn_reflns_av_R_equivalents 0.1033
_diffrn_reflns_av_sigmaI/netI 0.0883
_diffrn_reflns_limit_h_max 10
_diffrn_reflns_limit_h_min -10
_diffrn_reflns_limit_k_max 18
_diffrn_reflns_limit_k_min -20
_diffrn_reflns_limit_l_max 23
_diffrn_reflns_limit_l_min -22
_diffrn_reflns_number 27367
_diffrn_reflns_theta_full 25.71
_diffrn_reflns_theta_max 25.71
_diffrn_reflns_theta_min 1.61
_exptl_absorpt_coefficient_mu 0.815
_exptl_absorpt_correction_T_max 0.9839
_exptl_absorpt_correction_T_min 0.7921
_exptl_absorpt_correction_type multi-scan
_exptl_absorpt_process_details sadabs
_exptl_crystal_colour colourless
_exptl_crystal_density_diffrn 1.527
_exptl_crystal_density_method 'not measured'
_exptl_crystal_description needle
_exptl_crystal_F_000 1256
_exptl_crystal_size_max 0.30
_exptl_crystal_size_mid 0.08
_exptl_crystal_size_min 0.02
_refine_diff_density_max 1.835
_refine_diff_density_min -2.317
_refine_diff_density_rms 0.213
_refine_ls_abs_structure_details 'Flack H D (1983), Acta Cryst. A39, 876-881'
_refine_ls_abs_structure_Flack 0.00(6)
_refine_ls_extinction_method none
_refine_ls_goodness_of_fit_ref 1.137
_refine_ls_hydrogen_treatment constr
_refine_ls_matrix_type full
_refine_ls_number_parameters 337
_refine_ls_number_reflns 5066
_refine_ls_number_restraints 12
_refine_ls_restrained_S_all 1.136
_refine_ls_R_factor_all 0.0866
_refine_ls_R_factor_gt 0.0611
_refine_ls_shift/su_max 0.001
_refine_ls_shift/su_mean 0.000
_refine_ls_structure_factor_coef Fsqd
_refine_ls_weighting_details 'calc w=1/[\s^2^(Fo^2^)+(0.0894P)^2^+3.3557P] where P=(Fo^2^+2Fc^2^)/3'
_refine_ls_weighting_scheme calc
_refine_ls_wR_factor_gt 0.1490
_refine_ls_wR_factor_ref 0.1691
_reflns_number_gt 4130
_reflns_number_total 5066
_reflns_threshold_expression >2sigma(I)
_cod_data_source_file om400110t_si_001.cif
_cod_data_source_block leung595
_cod_depositor_comments
;
The following automatic conversions were performed:

'_symmetry_cell_setting' value 'Orthorhombic' changed to
'orthorhombic' according to
/home/saulius/struct/CIF-dictionaries/cif_core.dic dictionary named
'cif_core.dic' version 2.4.2 from 2011-04-26.

Automatic conversion script
Id: cif_fix_values 1891 2012-01-12 08:04:46Z andrius 
;
_cod_original_sg_symbol_H-M P2(1)2(1)2(1)
_cod_database_code 4080592

loop_
_symmetry_equiv_pos_as_xyz
'x, y, z'
'-x+1/2, -y, z+1/2'
'-x, y+1/2, -z+1/2'
'x+1/2, -y+1/2, -z'

loop_
_atom_site_label
_atom_site_type_symbol
_atom_site_fract_x
_atom_site_fract_y
_atom_site_fract_z
_atom_site_U_iso_or_equiv
_atom_site_adp_type
_atom_site_occupancy
_atom_site_symmetry_multiplicity
_atom_site_calc_flag
_atom_site_refinement_flags
Pd1 Pd 0.43909(7) 0.54029(4) 0.21453(3) 0.01925(18) Uani 1 1 d .
B1 B 0.8848(12) 0.4194(8) 0.3566(6) 0.032(3) Uani 1 1 d .
C1 C 0.5396(10) 0.6396(5) 0.1748(4) 0.0192(18) Uani 1 1 d .
C2 C 0.6642(11) 0.7527(6) 0.1453(5) 0.028(2) Uani 1 1 d .
H2 H 0.7181 0.8017 0.1496 0.034 Uiso 1 1 calc R
C3 C 0.6259(10) 0.7177(5) 0.0861(5) 0.023(2) Uani 1 1 d .
H3 H 0.6452 0.7366 0.0398 0.028 Uiso 1 1 calc R
C4 C 0.6252(10) 0.7242(5) 0.2741(5) 0.022(2) Uani 1 1 d .
C5 C 0.7666(11) 0.7094(6) 0.3096(5) 0.026(2) Uani 1 1 d .
C6 C 0.9069(11) 0.6710(7) 0.2741(6) 0.044(3) Uani 1 1 d .
H6A H 0.8686 0.6293 0.2427 0.067 Uiso 1 1 calc R
H6B H 0.9781 0.6483 0.3098 0.067 Uiso 1 1 calc R
H6C H 0.9659 0.7104 0.2467 0.067 Uiso 1 1 calc R
C7 C 0.7752(11) 0.7319(6) 0.3800(5) 0.030(2) Uani 1 1 d .
H7 H 0.8712 0.7220 0.4054 0.036 Uiso 1 1 calc R
C8 C 0.6473(11) 0.7686(6) 0.4144(5) 0.027(2) Uani 1 1 d .
C9 C 0.6633(13) 0.7912(7) 0.4906(5) 0.036(2) Uani 1 1 d .
H9A H 0.6169 0.8435 0.4979 0.053 Uiso 1 1 calc R
H9B H 0.7771 0.7920 0.5037 0.053 Uiso 1 1 calc R
H9C H 0.6065 0.7528 0.5199 0.053 Uiso 1 1 calc R
C10 C 0.5085(10) 0.7805(6) 0.3783(5) 0.026(2) Uani 1 1 d .
H10 H 0.4195 0.8029 0.4023 0.031 Uiso 1 1 calc R
C11 C 0.4916(10) 0.7609(5) 0.3067(5) 0.021(2) Uani 1 1 d .
C12 C 0.3368(11) 0.7742(6) 0.2676(5) 0.029(2) Uani 1 1 d .
H12A H 0.2901 0.7233 0.2545 0.043 Uiso 1 1 calc R
H12B H 0.3579 0.8050 0.2250 0.043 Uiso 1 1 calc R
H12C H 0.2616 0.8028 0.2979 0.043 Uiso 1 1 calc R
C13 C 0.4694(10) 0.5925(6) 0.0553(5) 0.029(2) Uani 1 1 d .
H13 H 0.5303 0.5903 0.0100 0.035 Uiso 1 1 calc R
C14 C 0.2954(10) 0.6109(5) 0.0407(5) 0.025(2) Uani 1 1 d .
C15 C 0.2041(12) 0.6567(7) 0.0862(5) 0.036(3) Uani 1 1 d .
H15 H 0.2530 0.6797 0.1264 0.044 Uiso 1 1 calc R
C16 C 0.0397(12) 0.6692(7) 0.0733(5) 0.039(3) Uani 1 1 d .
H16 H -0.0231 0.7000 0.1046 0.046 Uiso 1 1 calc R
C17 C -0.0284(10) 0.6358(6) 0.0141(5) 0.032(2) Uani 1 1 d .
H17 H -0.1390 0.6439 0.0045 0.038 Uiso 1 1 calc R
C18 C 0.0630(12) 0.5908(5) -0.0313(5) 0.031(2) Uani 1 1 d .
H18 H 0.0144 0.5683 -0.0719 0.037 Uiso 1 1 calc R
C19 C 0.2232(11) 0.5780(6) -0.0187(5) 0.028(2) Uani 1 1 d .
H19 H 0.2847 0.5469 -0.0502 0.034 Uiso 1 1 calc R
C20 C 0.6810(10) 0.4690(6) 0.0903(5) 0.029(2) Uani 1 1 d .
C21 C 0.7398(11) 0.4467(5) 0.0239(5) 0.029(2) Uani 1 1 d .
H21 H 0.6729 0.4484 -0.0165 0.035 Uiso 1 1 calc R
C22 C 0.9000(12) 0.4217(6) 0.0190(5) 0.033(2) Uani 1 1 d .
H22 H 0.9421 0.4055 -0.0251 0.040 Uiso 1 1 calc R
C23 C 0.9949(12) 0.4207(6) 0.0772(6) 0.035(3) Uani 1 1 d .
H23 H 1.1033 0.4041 0.0731 0.043 Uiso 1 1 calc R
C24 C 0.9363(12) 0.4435(5) 0.1426(5) 0.034(2) Uani 1 1 d .
H24 H 1.0043 0.4415 0.1827 0.041 Uiso 1 1 calc R
C25 C 0.7795(11) 0.4690(6) 0.1498(5) 0.035(2) Uani 1 1 d .
H25 H 0.7398 0.4862 0.1941 0.042 Uiso 1 1 calc R
C26 C 0.3544(12) 0.4364(6) 0.2691(5) 0.033(2) Uani 1 1 d U
H26A H 0.2690 0.4058 0.2453 0.039 Uiso 1 1 calc R
H26B H 0.4374 0.4030 0.2915 0.039 Uiso 1 1 calc R
C27 C 0.3052(14) 0.5019(7) 0.3068(5) 0.041(2) Uani 1 1 d U
H27 H 0.1882 0.5143 0.3105 0.049 Uiso 1 1 calc R
C28 C 0.4209(12) 0.5605(5) 0.3245(4) 0.027(2) Uani 1 1 d U
H28A H 0.5128 0.5429 0.3535 0.033 Uiso 1 1 calc R
H28B H 0.3779 0.6124 0.3390 0.033 Uiso 1 1 calc R
F1 F 0.7463(8) 0.4417(5) 0.3246(3) 0.061(2) Uani 1 1 d .
F2 F 0.9879(7) 0.3790(4) 0.3113(3) 0.0499(17) Uani 1 1 d .
F3 F 0.8444(8) 0.3682(4) 0.4113(3) 0.0567(18) Uani 1 1 d .
F4 F 0.9642(7) 0.4845(4) 0.3868(3) 0.0467(16) Uani 1 1 d .
N1 N 0.6125(7) 0.7059(4) 0.2001(4) 0.0172(16) Uani 1 1 d .
N2 N 0.5507(9) 0.6468(4) 0.1048(3) 0.0208(15) Uani 1 1 d .
S1 S 0.4714(3) 0.49537(15) 0.09751(13) 0.0282(5) Uani 1 1 d .

loop_
_atom_site_aniso_label
_atom_site_aniso_U_11
_atom_site_aniso_U_22
_atom_site_aniso_U_33
_atom_site_aniso_U_23
_atom_site_aniso_U_13
_atom_site_aniso_U_12
Pd1 0.0258(3) 0.0110(3) 0.0209(3) 0.0021(3) 0.0014(3) -0.0016(3)
B1 0.027(5) 0.044(8) 0.026(6) -0.002(6) 0.006(4) -0.014(5)
C1 0.024(4) 0.014(5) 0.020(4) -0.003(3) -0.004(3) 0.008(3)
C2 0.034(5) 0.016(6) 0.035(6) 0.006(5) 0.003(4) -0.003(4)
C3 0.034(4) 0.006(5) 0.029(5) 0.004(4) 0.005(4) -0.004(3)
C4 0.027(4) 0.014(5) 0.024(5) 0.008(4) 0.002(3) -0.008(3)
C5 0.033(5) 0.019(5) 0.026(5) 0.000(4) 0.001(4) 0.004(4)
C6 0.035(5) 0.054(8) 0.044(7) -0.014(6) -0.005(4) 0.013(4)
C7 0.033(5) 0.029(6) 0.027(5) 0.010(4) 0.000(4) -0.006(4)
C8 0.039(5) 0.022(6) 0.019(5) 0.003(4) 0.001(4) -0.007(4)
C9 0.053(6) 0.036(7) 0.018(5) -0.002(5) -0.001(4) 0.007(5)
C10 0.022(4) 0.016(5) 0.039(6) 0.005(4) 0.011(4) 0.000(3)
C11 0.025(4) 0.009(5) 0.030(6) 0.004(4) 0.001(3) 0.002(3)
C12 0.034(5) 0.020(5) 0.033(6) -0.006(4) -0.006(4) 0.003(4)
C13 0.031(5) 0.028(6) 0.028(5) -0.006(4) -0.003(4) 0.002(4)
C14 0.032(5) 0.019(5) 0.023(5) 0.004(4) -0.001(4) 0.003(4)
C15 0.039(6) 0.044(7) 0.026(5) -0.010(5) -0.002(4) 0.019(5)
C16 0.038(6) 0.053(7) 0.024(5) -0.007(5) -0.001(4) 0.017(5)
C17 0.027(5) 0.026(6) 0.043(6) 0.006(5) -0.002(4) 0.010(4)
C18 0.042(5) 0.021(5) 0.031(5) -0.005(4) -0.006(5) 0.000(5)
C19 0.041(5) 0.021(5) 0.023(5) -0.010(4) -0.005(4) 0.004(4)
C20 0.032(4) 0.023(6) 0.033(5) -0.010(5) -0.002(4) 0.002(4)
C21 0.044(5) 0.015(6) 0.029(5) -0.011(4) 0.003(4) -0.009(4)
C22 0.057(7) 0.015(5) 0.027(5) -0.001(4) 0.011(4) 0.006(4)
C23 0.035(5) 0.023(6) 0.048(7) 0.007(5) 0.009(4) 0.011(4)
C24 0.036(4) 0.028(6) 0.037(5) 0.008(4) -0.005(4) -0.003(5)
C25 0.039(5) 0.032(7) 0.033(5) 0.003(5) 0.004(4) 0.011(5)
C26 0.042(5) 0.022(6) 0.035(6) 0.011(4) -0.001(4) -0.005(4)
C27 0.058(6) 0.033(6) 0.032(5) 0.004(5) 0.015(4) 0.013(5)
C28 0.050(5) 0.020(5) 0.012(4) 0.008(4) -0.003(4) 0.004(4)
F1 0.056(4) 0.076(6) 0.052(4) -0.021(4) -0.025(3) 0.018(4)
F2 0.046(3) 0.058(5) 0.046(4) -0.010(3) 0.012(3) -0.005(3)
F3 0.071(4) 0.055(5) 0.044(4) 0.009(4) 0.009(3) -0.015(4)
F4 0.053(4) 0.040(4) 0.047(4) -0.005(3) 0.002(3) -0.021(3)
N1 0.023(3) 0.010(4) 0.018(4) -0.001(3) 0.001(2) -0.002(2)
N2 0.033(4) 0.010(4) 0.019(4) -0.002(3) 0.002(3) -0.005(3)
S1 0.0418(14) 0.0185(13) 0.0244(12) -0.0003(10) -0.0004(9) -0.0042(10)

loop_
_atom_type_symbol
_atom_type_description
_atom_type_scat_dispersion_real
_atom_type_scat_dispersion_imag
_atom_type_scat_source
C C 0.0033 0.0016 'International Tables Vol C Tables 4.2.6.8 and 6.1.1.4'
H H 0.0000 0.0000 'International Tables Vol C Tables 4.2.6.8 and 6.1.1.4'
B B 0.0013 0.0007 'International Tables Vol C Tables 4.2.6.8 and 6.1.1.4'
N N 0.0061 0.0033 'International Tables Vol C Tables 4.2.6.8 and 6.1.1.4'
F F 0.0171 0.0103 'International Tables Vol C Tables 4.2.6.8 and 6.1.1.4'
S S 0.1246 0.1234 'International Tables Vol C Tables 4.2.6.8 and 6.1.1.4'
Pd Pd -0.9988 1.0072 'International Tables Vol C Tables 4.2.6.8 and 6.1.1.4'

loop_
_geom_angle_atom_site_label_1
_geom_angle_atom_site_label_2
_geom_angle_atom_site_label_3
_geom_angle
C1 Pd1 C28 105.1(3)
C1 Pd1 C26 172.0(3)
C28 Pd1 C26 68.8(4)
C1 Pd1 C27 139.4(4)
C28 Pd1 C27 38.7(4)
C26 Pd1 C27 37.2(4)
C1 Pd1 S1 82.7(2)
C28 Pd1 S1 170.1(3)
C26 Pd1 S1 102.9(3)
C27 Pd1 S1 135.8(3)
F1 B1 F3 107.6(8)
F1 B1 F2 112.6(9)
F3 B1 F2 107.5(10)
F1 B1 F4 111.2(10)
F3 B1 F4 107.4(8)
F2 B1 F4 110.4(7)
N2 C1 N1 104.0(7)
N2 C1 Pd1 118.2(6)
N1 C1 Pd1 137.6(6)
C3 C2 N1 108.0(8)
C3 C2 H2 126.0
N1 C2 H2 126.0
C2 C3 N2 106.4(8)
C2 C3 H3 126.8
N2 C3 H3 126.8
C5 C4 C11 122.5(9)
C5 C4 N1 119.9(8)
C11 C4 N1 117.5(8)
C4 C5 C7 117.5(9)
C4 C5 C6 121.8(8)
C7 C5 C6 120.7(8)
C5 C6 H6A 109.5
C5 C6 H6B 109.5
H6A C6 H6B 109.5
C5 C6 H6C 109.5
H6A C6 H6C 109.5
H6B C6 H6C 109.5
C5 C7 C8 122.2(9)
C5 C7 H7 118.9
C8 C7 H7 118.9
C10 C8 C7 118.6(9)
C10 C8 C9 121.6(9)
C7 C8 C9 119.8(9)
C8 C9 H9A 109.5
C8 C9 H9B 109.5
H9A C9 H9B 109.5
C8 C9 H9C 109.5
H9A C9 H9C 109.5
H9B C9 H9C 109.5
C8 C10 C11 122.5(8)
C8 C10 H10 118.7
C11 C10 H10 118.7
C10 C11 C4 116.6(8)
C10 C11 C12 121.8(8)
C4 C11 C12 121.5(8)
C11 C12 H12A 109.5
C11 C12 H12B 109.5
H12A C12 H12B 109.5
C11 C12 H12C 109.5
H12A C12 H12C 109.5
H12B C12 H12C 109.5
N2 C13 C14 115.3(8)
N2 C13 S1 106.2(6)
C14 C13 S1 105.9(6)
N2 C13 H13 109.7
C14 C13 H13 109.7
S1 C13 H13 109.7
C15 C14 C19 119.4(8)
C15 C14 C13 121.9(8)
C19 C14 C13 118.7(8)
C14 C15 C16 120.6(9)
C14 C15 H15 119.7
C16 C15 H15 119.7
C17 C16 C15 118.6(9)
C17 C16 H16 120.7
C15 C16 H16 120.7
C16 C17 C18 120.6(9)
C16 C17 H17 119.7
C18 C17 H17 119.7
C19 C18 C17 120.9(9)
C19 C18 H18 119.5
C17 C18 H18 119.5
C18 C19 C14 119.8(8)
C18 C19 H19 120.1
C14 C19 H19 120.1
C25 C20 C21 121.4(8)
C25 C20 S1 120.4(7)
C21 C20 S1 118.2(7)
C22 C21 C20 118.2(9)
C22 C21 H21 120.9
C20 C21 H21 120.9
C23 C22 C21 120.2(9)
C23 C22 H22 119.9
C21 C22 H22 119.9
C22 C23 C24 121.2(9)
C22 C23 H23 119.4
C24 C23 H23 119.4
C25 C24 C23 120.5(9)
C25 C24 H24 119.8
C23 C24 H24 119.8
C24 C25 C20 118.4(9)
C24 C25 H25 120.8
C20 C25 H25 120.8
C27 C26 Pd1 71.8(6)
C27 C26 H26A 116.4
Pd1 C26 H26A 116.4
C27 C26 H26B 116.4
Pd1 C26 H26B 116.4
H26A C26 H26B 113.4
C26 C27 C28 118.9(9)
C26 C27 Pd1 71.0(5)
C28 C27 Pd1 68.6(5)
C26 C27 H27 119.7
C28 C27 H27 119.7
Pd1 C27 H27 119.7
C27 C28 Pd1 72.7(5)
C27 C28 H28A 116.3
Pd1 C28 H28A 116.3
C27 C28 H28B 116.3
Pd1 C28 H28B 116.3
H28A C28 H28B 113.3
C1 N1 C2 110.5(7)
C1 N1 C4 123.5(7)
C2 N1 C4 126.0(7)
C1 N2 C3 111.1(7)
C1 N2 C13 122.8(7)
C3 N2 C13 125.4(7)
C20 S1 C13 101.4(4)
C20 S1 Pd1 105.2(3)
C13 S1 Pd1 96.8(3)

loop_
_geom_bond_atom_site_label_1
_geom_bond_atom_site_label_2
_geom_bond_distance
Pd1 C1 2.030(9)
Pd1 C28 2.123(8)
Pd1 C26 2.167(9)
Pd1 C27 2.177(10)
Pd1 S1 2.366(2)
B1 F1 1.358(13)
B1 F3 1.396(13)
B1 F2 1.397(13)
B1 F4 1.412(13)
C1 N2 1.339(10)
C1 N1 1.368(11)
C2 C3 1.311(13)
C2 N1 1.379(11)
C2 H2 0.9500
C3 N2 1.404(11)
C3 H3 0.9500
C4 C5 1.380(12)
C4 C11 1.419(12)
C4 N1 1.444(11)
C5 C7 1.393(13)
C5 C6 1.499(12)
C6 H6A 0.9800
C6 H6B 0.9800
C6 H6C 0.9800
C7 C8 1.398(14)
C7 H7 0.9500
C8 C10 1.360(13)
C8 C9 1.503(13)
C9 H9A 0.9800
C9 H9B 0.9800
C9 H9C 0.9800
C10 C11 1.406(13)
C10 H10 0.9500
C11 C12 1.506(12)
C12 H12A 0.9800
C12 H12B 0.9800
C12 H12C 0.9800
C13 N2 1.482(11)
C13 C14 1.510(12)
C13 S1 1.836(10)
C13 H13 1.0000
C14 C15 1.390(13)
C14 C19 1.395(12)
C15 C16 1.408(14)
C15 H15 0.9500
C16 C17 1.382(14)
C16 H16 0.9500
C17 C18 1.383(13)
C17 H17 0.9500
C18 C19 1.374(13)
C18 H18 0.9500
C19 H19 0.9500
C20 C25 1.397(12)
C20 C21 1.404(12)
C20 S1 1.809(9)
C21 C22 1.404(13)
C21 H21 0.9500
C22 C23 1.359(14)
C22 H22 0.9500
C23 C24 1.391(14)
C23 H23 0.9500
C24 C25 1.384(13)
C24 H24 0.9500
C25 H25 0.9500
C26 C27 1.386(14)
C26 H26A 0.9900
C26 H26B 0.9900
C27 C28 1.427(15)
C27 H27 1.0000
C28 H28A 0.9900
C28 H28B 0.9900
